data_7104942
loop_
_publ_author_name
'Caltagirone, Claudia'
'Mulas, Andrea'
'Isaia, Francesco'
'Lippolis, Vito'
'Gale, Philip A'
'Light, Mark E'

_publ_section_title
;
 Metal-induced pre-organisation for anion recognition in a neutral
 platinum-containing receptor.
;
_journal_issue 41
_journal_name_full 'Chemical communications (Cambridge, England)'
_journal_page_first 6279
_journal_page_last 6281
_journal_paper_doi 10.1039/b912942a
_journal_year 2009
_chemical_formula_sum 'C60 H92 Cl2 N8 O2'
_chemical_formula_weight 1028.32
_chemical_name_systematic
;
?
;
_space_group_IT_number 2
_symmetry_cell_setting triclinic
_symmetry_space_group_name_Hall '-P 1'
_symmetry_space_group_name_H-M 'P -1'
_atom_sites_solution_hydrogens geom
_atom_sites_solution_primary direct
_atom_sites_solution_secondary difmap
_audit_creation_method SHELXL-97
_cell_angle_alpha 88.084(2)
_cell_angle_beta 87.311(2)
_cell_angle_gamma 86.759(3)
_cell_formula_units_Z 2
_cell_length_a 7.7760(3)
_cell_length_b 18.4565(8)
_cell_length_c 20.5069(9)
_cell_measurement_reflns_used 50046
_cell_measurement_temperature 120(2)
_cell_measurement_theta_max 27.48
_cell_measurement_theta_min 2.91
_cell_volume 2933.8(2)
_computing_cell_refinement 'DENZO (Otwinowski & Minor, 1997) & COLLECT (Hooft, R.W.W., 1998)'
_computing_data_collection 'COLLECT (Hooft, R.W.W., 1998)'
_computing_data_reduction 'DENZO (Otwinowski & Minor, 1997) & COLLECT (Hooft, R.W.W., 1998)'
_computing_molecular_graphics 'CAMERON (Watkin, et al., 1993)'
_computing_publication_material 'WINGX (Farrugia, 1998)'
_computing_structure_refinement 'SHELXL-97 (Sheldrick, 2008)'
_computing_structure_solution 'SHELXS-97 (Sheldrick, 1997)'
_diffrn_ambient_temperature 120(2)
_diffrn_detector_area_resol_mean 9.091
_diffrn_measured_fraction_theta_full 0.986
_diffrn_measured_fraction_theta_max 0.986
_diffrn_measurement_device_type 'Bruker-Nonius CCD camera on \k-goniostat'
_diffrn_measurement_method '\f & \w scans to fill the asymmetric unit'
_diffrn_radiation_monochromator '10cm confocal mirrors'
_diffrn_radiation_source 'Bruker Nonius FR591 Rotating Anode'
_diffrn_radiation_type MoK\a
_diffrn_radiation_wavelength 0.71073
_diffrn_reflns_av_R_equivalents 0.1701
_diffrn_reflns_av_sigmaI/netI 0.1407
_diffrn_reflns_limit_h_max 9
_diffrn_reflns_limit_h_min -9
_diffrn_reflns_limit_k_max 21
_diffrn_reflns_limit_k_min -21
_diffrn_reflns_limit_l_max 24
_diffrn_reflns_limit_l_min -24
_diffrn_reflns_number 38808
_diffrn_reflns_theta_full 25.03
_diffrn_reflns_theta_max 25.03
_diffrn_reflns_theta_min 2.93
_diffrn_standards_number 0
_exptl_absorpt_coefficient_mu 0.159
_exptl_absorpt_correction_T_max 0.9921
_exptl_absorpt_correction_T_min 0.9499
_exptl_absorpt_correction_type multi-scan
_exptl_absorpt_process_details
;
SADABS V2.10 (Sheldrick, G.M., 2003)
;
_exptl_crystal_colour Colourless
_exptl_crystal_density_diffrn 1.164
_exptl_crystal_density_method 'not measured'
_exptl_crystal_description Rod
_exptl_crystal_F_000 1116
_exptl_crystal_size_max 0.26
_exptl_crystal_size_mid 0.07
_exptl_crystal_size_min 0.05
_refine_diff_density_max 0.640
_refine_diff_density_min -0.425
_refine_diff_density_rms 0.114
_refine_ls_extinction_coef 0.0020(6)
_refine_ls_extinction_expression Fc^*^=kFc[1+0.001xFc^2^\l^3^/sin(2\q)]^-1/4^
_refine_ls_extinction_method SHELXL
_refine_ls_goodness_of_fit_ref 1.122
_refine_ls_hydrogen_treatment constr
_refine_ls_matrix_type full
_refine_ls_number_parameters 658
_refine_ls_number_reflns 10236
_refine_ls_number_restraints 0
_refine_ls_restrained_S_all 1.122
_refine_ls_R_factor_all 0.2253
_refine_ls_R_factor_gt 0.1623
_refine_ls_shift/su_max 0.002
_refine_ls_shift/su_mean 0.000
_refine_ls_structure_factor_coef Fsqd
_refine_ls_weighting_details 'calc w=1/[\s^2^(Fo^2^)+(0.0001P)^2^+50.2227P] where P=(Fo^2^+2Fc^2^)/3'
_refine_ls_weighting_scheme calc
_refine_ls_wR_factor_gt 0.3290
_refine_ls_wR_factor_ref 0.3593
_reflns_number_gt 6462
_reflns_number_total 10236
_reflns_threshold_expression >2\s(I)
_cod_data_source_file b912942a.txt
_cod_data_source_block 2009sot0305
_cod_depositor_comments
;
The following automatic conversions were performed:
'_symmetry_cell_setting' value 'Triclinic' changed to 'triclinic'
according to '/home/saulius/struct/CIF-dictionaries/cif_core.dic'
dictionary named 'cif_core.dic' version 2.4.1 from 2010-06-29.

Automatic conversion script
Id: cif_fix_enum 1527 2010-12-29 10:47:43Z saulius 
;
_cod_original_sg_symbol_H-M P-1
_cod_database_code 7104942

loop_
_symmetry_equiv_pos_as_xyz
'x, y, z'
'-x, -y, -z'

loop_
_atom_site_label
_atom_site_type_symbol
_atom_site_fract_x
_atom_site_fract_y
_atom_site_fract_z
_atom_site_U_iso_or_equiv
_atom_site_adp_type
_atom_site_occupancy
_atom_site_symmetry_multiplicity
_atom_site_calc_flag
_atom_site_refinement_flags
_atom_site_disorder_assembly
_atom_site_disorder_group
O1 O -0.3668(9) -0.3236(4) 0.3381(3) 0.0323(17) Uani 1 1 d . . .
N1 N -0.1491(11) -0.4579(4) 0.1358(4) 0.033(2) Uani 1 1 d . . .
H901 H -0.1651 -0.4953 0.1628 0.040 Uiso 1 1 calc R . .
N2 N -0.2189(11) -0.4018(4) 0.2696(4) 0.0277(19) Uani 1 1 d . . .
H902 H -0.1798 -0.4473 0.2663 0.033 Uiso 1 1 calc R . .
N3 N -0.2892(11) -0.5442(5) 0.4842(4) 0.037(2) Uani 1 1 d . . .
C1 C -0.1094(15) -0.4616(6) 0.0698(5) 0.039(3) Uani 1 1 d . . .
H1 H -0.0948 -0.5051 0.0462 0.047 Uiso 1 1 calc R . .
C2 C -0.0945(15) -0.3937(6) 0.0439(5) 0.042(3) Uani 1 1 d . . .
H2 H -0.0663 -0.3814 -0.0006 0.051 Uiso 1 1 calc R . .
C3 C -0.1290(12) -0.3436(6) 0.0957(5) 0.028(2) Uani 1 1 d . . .
C4 C -0.1298(14) -0.2676(6) 0.0994(5) 0.034(2) Uani 1 1 d . . .
H4 H -0.1108 -0.2378 0.0614 0.041 Uiso 1 1 calc R . .
C5 C -0.1590(12) -0.2377(5) 0.1598(5) 0.027(2) Uani 1 1 d . . .
H5 H -0.1574 -0.1865 0.1631 0.033 Uiso 1 1 calc R . .
C6 C -0.1909(13) -0.2803(5) 0.2165(5) 0.031(2) Uani 1 1 d . . .
H6 H -0.2114 -0.2574 0.2572 0.038 Uiso 1 1 calc R . .
C7 C -0.1931(12) -0.3555(5) 0.2144(4) 0.024(2) Uani 1 1 d . . .
C8 C -0.1595(12) -0.3871(5) 0.1527(5) 0.026(2) Uani 1 1 d . . .
C9 C -0.2978(12) -0.3830(5) 0.3269(5) 0.025(2) Uani 1 1 d . . .
C10 C -0.2942(13) -0.4414(5) 0.3808(5) 0.029(2) Uani 1 1 d . . .
C11 C -0.4293(12) -0.4444(6) 0.4259(5) 0.028(2) Uani 1 1 d . . .
H11 H -0.5253 -0.4105 0.4228 0.033 Uiso 1 1 calc R . .
C12 C -0.4272(12) -0.4963(6) 0.4756(5) 0.028(2) Uani 1 1 d . . .
C13 C -0.1573(14) -0.5397(6) 0.4409(5) 0.041(3) Uani 1 1 d . . .
H13 H -0.0607 -0.5728 0.4462 0.049 Uiso 1 1 calc R . .
C14 C -0.1499(13) -0.4911(6) 0.3893(5) 0.036(3) Uani 1 1 d . . .
H14 H -0.0515 -0.4905 0.3600 0.043 Uiso 1 1 calc R . .
O2 O -0.4147(9) 0.1668(4) 0.1603(3) 0.0302(16) Uani 1 1 d . . .
N4 N -0.1608(10) 0.0344(4) 0.3620(4) 0.0287(19) Uani 1 1 d . . .
H904 H -0.1744 -0.0035 0.3381 0.034 Uiso 1 1 calc R . .
N5 N -0.2582(9) 0.0901(4) 0.2286(4) 0.0223(17) Uani 1 1 d . . .
H905 H -0.2171 0.0449 0.2333 0.027 Uiso 1 1 calc R . .
N6 N -0.3008(11) -0.0477(5) 0.0184(4) 0.031(2) Uani 1 1 d . . .
C15 C -0.1096(14) 0.0319(7) 0.4247(5) 0.040(3) Uani 1 1 d . . .
H15 H -0.0819 -0.0113 0.4495 0.048 Uiso 1 1 calc R . .
C16 C -0.1040(14) 0.1010(6) 0.4465(5) 0.037(3) Uani 1 1 d . . .
H16 H -0.0729 0.1138 0.4887 0.044 Uiso 1 1 calc R . .
C17 C -0.1530(13) 0.1503(6) 0.3951(5) 0.033(2) Uani 1 1 d . . .
C18 C -0.1713(13) 0.2243(5) 0.3882(5) 0.029(2) Uani 1 1 d . . .
H18 H -0.1528 0.2539 0.4239 0.034 Uiso 1 1 calc R . .
C19 C -0.2171(13) 0.2556(6) 0.3287(5) 0.034(2) Uani 1 1 d . . .
H19 H -0.2259 0.3069 0.3234 0.041 Uiso 1 1 calc R . .
C20 C -0.2516(12) 0.2112(5) 0.2748(5) 0.029(2) Uani 1 1 d . . .
H20 H -0.2856 0.2336 0.2346 0.035 Uiso 1 1 calc R . .
C21 C -0.2356(12) 0.1369(5) 0.2812(4) 0.025(2) Uani 1 1 d . . .
C22 C -0.1877(12) 0.1056(5) 0.3421(5) 0.025(2) Uani 1 1 d . . .
C23 C -0.3370(11) 0.1081(5) 0.1717(5) 0.024(2) Uani 1 1 d . . .
C24 C -0.3227(13) 0.0505(6) 0.1205(4) 0.028(2) Uani 1 1 d . . .
C25 C -0.1842(13) 0.0023(5) 0.1124(5) 0.029(2) Uani 1 1 d . . .
H25 H -0.0917 0.0022 0.1411 0.035 Uiso 1 1 calc R . .
C26 C -0.1788(14) -0.0457(5) 0.0630(5) 0.034(3) Uani 1 1 d . . .
H26 H -0.0831 -0.0799 0.0597 0.040 Uiso 1 1 calc R . .
C27 C -0.4345(12) 0.0005(5) 0.0252(4) 0.022(2) Uani 1 1 d . . .
C28 C -0.4503(13) 0.0507(5) 0.0752(4) 0.027(2) Uani 1 1 d . . .
H28 H -0.5470 0.0844 0.0782 0.032 Uiso 1 1 calc R . .
N7 N -0.6812(10) -0.6274(4) 0.1828(4) 0.0257(18) Uani 1 1 d . . .
C29 C -0.6376(12) -0.6669(5) 0.2480(5) 0.028(2) Uani 1 1 d . . .
H29A H -0.5925 -0.7169 0.2386 0.034 Uiso 1 1 calc R . .
H29B H -0.5441 -0.6418 0.2675 0.034 Uiso 1 1 calc R . .
C30 C -0.7865(15) -0.6712(7) 0.2980(5) 0.044(3) Uani 1 1 d . . .
H30A H -0.8712 -0.7046 0.2834 0.052 Uiso 1 1 calc R . .
H30B H -0.8452 -0.6226 0.3031 0.052 Uiso 1 1 calc R . .
C31 C -0.7154(15) -0.6993(7) 0.3637(5) 0.045(3) Uani 1 1 d . . .
H31A H -0.6334 -0.7414 0.3559 0.054 Uiso 1 1 calc R . .
H31B H -0.8118 -0.7162 0.3926 0.054 Uiso 1 1 calc R . .
C32 C -0.6226(18) -0.6402(8) 0.3990(6) 0.062(4) Uani 1 1 d . . .
H32A H -0.5269 -0.6234 0.3707 0.093 Uiso 1 1 calc R . .
H32B H -0.5779 -0.6609 0.4399 0.093 Uiso 1 1 calc R . .
H32C H -0.7045 -0.5993 0.4085 0.093 Uiso 1 1 calc R . .
C33 C -0.7402(13) -0.5477(5) 0.1943(5) 0.031(2) Uani 1 1 d . . .
H33A H -0.7611 -0.5237 0.1513 0.037 Uiso 1 1 calc R . .
H33B H -0.8520 -0.5471 0.2195 0.037 Uiso 1 1 calc R . .
C34 C -0.6200(13) -0.5027(5) 0.2295(6) 0.039(3) Uani 1 1 d . . .
H34A H -0.5059 -0.5040 0.2059 0.047 Uiso 1 1 calc R . .
H34B H -0.6043 -0.5237 0.2740 0.047 Uiso 1 1 calc R . .
C35 C -0.6908(15) -0.4236(6) 0.2342(6) 0.043(3) Uani 1 1 d . . .
H35A H -0.8112 -0.4233 0.2522 0.051 Uiso 1 1 calc R . .
H35B H -0.6224 -0.3987 0.2653 0.051 Uiso 1 1 calc R . .
C36 C -0.6876(17) -0.3811(6) 0.1698(6) 0.050(3) Uani 1 1 d . . .
H36A H -0.5679 -0.3771 0.1535 0.075 Uiso 1 1 calc R . .
H36B H -0.7416 -0.3325 0.1761 0.075 Uiso 1 1 calc R . .
H36C H -0.7511 -0.4063 0.1380 0.075 Uiso 1 1 calc R . .
C37 C -0.8314(13) -0.6601(6) 0.1530(5) 0.033(2) Uani 1 1 d . . .
H37A H -0.9292 -0.6588 0.1857 0.040 Uiso 1 1 calc R . .
H37B H -0.8664 -0.6283 0.1155 0.040 Uiso 1 1 calc R . .
C38 C -0.8054(13) -0.7364(5) 0.1296(5) 0.030(2) Uani 1 1 d . . .
H38A H -0.7673 -0.7693 0.1658 0.036 Uiso 1 1 calc R . .
H38B H -0.7148 -0.7385 0.0940 0.036 Uiso 1 1 calc R . .
C39 C -0.9734(14) -0.7604(6) 0.1049(6) 0.039(3) Uani 1 1 d . . .
H39A H -1.0607 -0.7604 0.1416 0.047 Uiso 1 1 calc R . .
H39B H -1.0147 -0.7246 0.0714 0.047 Uiso 1 1 calc R . .
C40 C -0.9599(17) -0.8346(6) 0.0759(6) 0.048(3) Uani 1 1 d . . .
H40A H -0.8796 -0.8344 0.0376 0.071 Uiso 1 1 calc R . .
H40B H -1.0738 -0.8472 0.0628 0.071 Uiso 1 1 calc R . .
H40C H -0.9174 -0.8705 0.1085 0.071 Uiso 1 1 calc R . .
C41 C -0.5211(12) -0.6327(6) 0.1392(5) 0.032(2) Uani 1 1 d . . .
H41A H -0.4250 -0.6154 0.1634 0.039 Uiso 1 1 calc R . .
H41B H -0.4937 -0.6846 0.1305 0.039 Uiso 1 1 calc R . .
C42 C -0.5260(13) -0.5919(6) 0.0749(5) 0.034(2) Uani 1 1 d . . .
H42A H -0.5246 -0.5392 0.0820 0.041 Uiso 1 1 calc R . .
H42B H -0.6337 -0.6011 0.0534 0.041 Uiso 1 1 calc R . .
C43 C -0.3674(15) -0.6165(6) 0.0301(6) 0.042(3) Uani 1 1 d . . .
H43A H -0.3559 -0.5811 -0.0070 0.050 Uiso 1 1 calc R . .
H43B H -0.2619 -0.6159 0.0553 0.050 Uiso 1 1 calc R . .
C44 C -0.3790(17) -0.6904(7) 0.0039(6) 0.052(3) Uani 1 1 d . . .
H44A H -0.3763 -0.7266 0.0399 0.079 Uiso 1 1 calc R . .
H44B H -0.2813 -0.7006 -0.0270 0.079 Uiso 1 1 calc R . .
H44C H -0.4871 -0.6925 -0.0185 0.079 Uiso 1 1 calc R . .
N8 N 0.3443(10) -0.1392(4) 0.3243(4) 0.0270(19) Uani 1 1 d . . .
C45 C 0.4931(12) -0.1529(6) 0.3676(5) 0.030(2) Uani 1 1 d . . .
H45A H 0.5903 -0.1254 0.3490 0.035 Uiso 1 1 calc R . .
H45B H 0.5296 -0.2051 0.3661 0.035 Uiso 1 1 calc R . .
C46 C 0.4630(13) -0.1335(6) 0.4390(5) 0.034(2) Uani 1 1 d . . .
H46A H 0.3682 -0.1614 0.4592 0.041 Uiso 1 1 calc R . .
H46B H 0.4290 -0.0811 0.4420 0.041 Uiso 1 1 calc R . .
C47 C 0.6291(15) -0.1510(7) 0.4759(5) 0.044(3) Uani 1 1 d . . .
H47A H 0.6530 -0.2043 0.4781 0.052 Uiso 1 1 calc R . .
H47B H 0.7270 -0.1291 0.4515 0.052 Uiso 1 1 calc R . .
C48 C 0.6155(18) -0.1236(9) 0.5424(6) 0.065(4) Uani 1 1 d . . .
H48A H 0.5783 -0.0719 0.5409 0.098 Uiso 1 1 calc R . .
H48B H 0.7282 -0.1297 0.5620 0.098 Uiso 1 1 calc R . .
H48C H 0.5311 -0.1507 0.5688 0.098 Uiso 1 1 calc R . .
C49 C 0.1919(13) -0.1846(5) 0.3467(5) 0.031(2) Uani 1 1 d . . .
H49A H 0.1518 -0.1697 0.3910 0.037 Uiso 1 1 calc R . .
H49B H 0.0964 -0.1725 0.3173 0.037 Uiso 1 1 calc R . .
C50 C 0.2265(15) -0.2665(6) 0.3485(7) 0.048(3) Uani 1 1 d . . .
H50A H 0.2578 -0.2829 0.3038 0.057 Uiso 1 1 calc R . .
H50B H 0.3249 -0.2795 0.3763 0.057 Uiso 1 1 calc R . .
C51 C 0.0697(16) -0.3045(7) 0.3750(6) 0.051(3) Uani 1 1 d . . .
H51A H -0.0323 -0.2843 0.3520 0.061 Uiso 1 1 calc R . .
H51B H 0.0855 -0.3566 0.3651 0.061 Uiso 1 1 calc R . .
C52 C 0.035(2) -0.2981(7) 0.4451(6) 0.060(4) Uani 1 1 d . . .
H52A H 0.1327 -0.3201 0.4685 0.090 Uiso 1 1 calc R . .
H52B H -0.0695 -0.3234 0.4582 0.090 Uiso 1 1 calc R . .
H52C H 0.0177 -0.2468 0.4556 0.090 Uiso 1 1 calc R . .
C53 C 0.4159(12) -0.1601(6) 0.2562(4) 0.027(2) Uani 1 1 d . . .
H53A H 0.5212 -0.1334 0.2459 0.033 Uiso 1 1 calc R . .
H53B H 0.4505 -0.2126 0.2574 0.033 Uiso 1 1 calc R . .
C54 C 0.2924(12) -0.1450(6) 0.2006(5) 0.033(2) Uani 1 1 d . . .
H54A H 0.1951 -0.1774 0.2060 0.040 Uiso 1 1 calc R . .
H54B H 0.2451 -0.0941 0.2018 0.040 Uiso 1 1 calc R . .
C55 C 0.3891(14) -0.1581(6) 0.1357(5) 0.036(3) Uani 1 1 d . . .
H55A H 0.4887 -0.1269 0.1316 0.043 Uiso 1 1 calc R . .
H55B H 0.4343 -0.2093 0.1348 0.043 Uiso 1 1 calc R . .
C56 C 0.2781(16) -0.1426(7) 0.0786(5) 0.046(3) Uani 1 1 d . . .
H56A H 0.1835 -0.1757 0.0808 0.069 Uiso 1 1 calc R . .
H56B H 0.3474 -0.1498 0.0379 0.069 Uiso 1 1 calc R . .
H56C H 0.2306 -0.0924 0.0797 0.069 Uiso 1 1 calc R . .
C57 C 0.2738(12) -0.0609(5) 0.3244(5) 0.028(2) Uani 1 1 d . . .
H57A H 0.2255 -0.0503 0.3688 0.034 Uiso 1 1 calc R . .
H57B H 0.1775 -0.0556 0.2944 0.034 Uiso 1 1 calc R . .
C58 C 0.4049(13) -0.0030(5) 0.3043(6) 0.035(3) Uani 1 1 d . . .
H58A H 0.4918 -0.0009 0.3378 0.042 Uiso 1 1 calc R . .
H58B H 0.4653 -0.0153 0.2622 0.042 Uiso 1 1 calc R . .
C59 C 0.3021(14) 0.0705(6) 0.2977(5) 0.037(3) Uani 1 1 d . . .
H59A H 0.2204 0.0761 0.3360 0.045 Uiso 1 1 calc R . .
H59B H 0.3828 0.1101 0.2981 0.045 Uiso 1 1 calc R . .
C60 C 0.2037(16) 0.0779(6) 0.2366(6) 0.049(3) Uani 1 1 d . . .
H60A H 0.2846 0.0761 0.1985 0.073 Uiso 1 1 calc R . .
H60B H 0.1363 0.1244 0.2360 0.073 Uiso 1 1 calc R . .
H60C H 0.1260 0.0381 0.2353 0.073 Uiso 1 1 calc R . .
Cl1 Cl -0.1886(3) -0.57517(13) 0.24530(13) 0.0323(6) Uani 1 1 d . . .
Cl2 Cl -0.1536(3) -0.08372(13) 0.26029(12) 0.0299(6) Uani 1 1 d . . .

loop_
_atom_site_aniso_label
_atom_site_aniso_U_11
_atom_site_aniso_U_22
_atom_site_aniso_U_33
_atom_site_aniso_U_23
_atom_site_aniso_U_13
_atom_site_aniso_U_12
O1 0.036(4) 0.027(4) 0.032(4) -0.005(3) 0.009(3) 0.003(3)
N1 0.041(5) 0.025(5) 0.034(5) 0.005(4) 0.001(4) -0.001(4)
N2 0.038(5) 0.014(4) 0.029(5) 0.005(3) 0.003(4) 0.008(4)
N3 0.034(5) 0.043(5) 0.031(5) 0.011(4) 0.006(4) 0.010(4)
C1 0.055(7) 0.044(7) 0.020(5) -0.013(5) 0.012(5) -0.018(6)
C2 0.051(7) 0.046(7) 0.031(6) 0.005(5) 0.008(5) -0.020(6)
C3 0.025(5) 0.038(6) 0.023(5) 0.006(4) -0.001(4) -0.013(5)
C4 0.047(7) 0.029(6) 0.027(6) 0.006(4) 0.002(5) -0.003(5)
C5 0.025(5) 0.022(5) 0.035(6) 0.002(4) 0.003(4) -0.006(4)
C6 0.032(6) 0.031(6) 0.030(6) 0.010(4) -0.004(4) 0.008(5)
C7 0.021(5) 0.029(5) 0.021(5) 0.003(4) 0.000(4) -0.004(4)
C8 0.022(5) 0.025(5) 0.030(5) -0.005(4) 0.001(4) 0.003(4)
C9 0.023(5) 0.028(5) 0.025(5) 0.000(4) -0.001(4) 0.000(4)
C10 0.030(6) 0.028(5) 0.028(5) -0.001(4) 0.005(4) 0.003(4)
C11 0.020(5) 0.036(6) 0.025(5) 0.003(4) 0.001(4) 0.002(4)
C12 0.024(5) 0.037(6) 0.024(5) 0.001(4) -0.001(4) 0.002(4)
C13 0.038(6) 0.046(7) 0.033(6) 0.015(5) 0.005(5) 0.022(5)
C14 0.022(5) 0.038(6) 0.046(7) 0.015(5) 0.000(5) 0.000(5)
O2 0.033(4) 0.031(4) 0.027(4) -0.006(3) -0.009(3) 0.003(3)
N4 0.033(5) 0.026(4) 0.027(5) 0.003(4) -0.001(4) 0.000(4)
N5 0.022(4) 0.019(4) 0.026(4) -0.003(3) -0.003(3) 0.003(3)
N6 0.029(5) 0.035(5) 0.028(5) -0.007(4) -0.006(4) 0.007(4)
C15 0.038(6) 0.053(7) 0.026(6) 0.015(5) -0.009(5) 0.012(6)
C16 0.043(7) 0.042(7) 0.025(6) -0.008(5) -0.007(5) 0.010(5)
C17 0.032(6) 0.040(6) 0.026(5) -0.006(5) -0.002(4) -0.001(5)
C18 0.045(6) 0.022(5) 0.020(5) -0.010(4) 0.003(4) -0.009(5)
C19 0.038(6) 0.023(5) 0.044(7) -0.010(5) -0.001(5) -0.010(5)
C20 0.026(5) 0.033(6) 0.027(5) 0.003(4) 0.002(4) 0.004(5)
C21 0.024(5) 0.026(5) 0.024(5) -0.002(4) -0.004(4) -0.003(4)
C22 0.016(5) 0.021(5) 0.037(6) -0.003(4) 0.000(4) 0.004(4)
C23 0.014(5) 0.030(6) 0.029(5) -0.001(4) -0.007(4) -0.004(4)
C24 0.037(6) 0.038(6) 0.008(4) 0.001(4) 0.000(4) -0.005(5)
C25 0.026(5) 0.028(5) 0.032(6) 0.000(4) -0.011(4) 0.006(4)
C26 0.037(6) 0.028(6) 0.036(6) -0.006(5) -0.016(5) 0.014(5)
C27 0.023(5) 0.025(5) 0.018(5) 0.005(4) -0.002(4) -0.006(4)
C28 0.030(5) 0.030(5) 0.021(5) 0.003(4) 0.001(4) 0.002(4)
N7 0.022(4) 0.023(4) 0.033(5) -0.005(3) -0.004(3) -0.001(3)
C29 0.015(5) 0.031(6) 0.039(6) 0.004(5) -0.011(4) 0.001(4)
C30 0.044(7) 0.054(8) 0.030(6) 0.008(5) 0.005(5) 0.006(6)
C31 0.040(7) 0.057(8) 0.037(6) 0.005(6) 0.008(5) -0.001(6)
C32 0.063(9) 0.082(10) 0.044(8) -0.012(7) -0.024(7) 0.003(8)
C33 0.025(5) 0.025(5) 0.043(6) -0.008(5) -0.006(5) 0.006(4)
C34 0.019(5) 0.025(6) 0.073(8) -0.013(5) -0.004(5) -0.004(4)
C35 0.038(7) 0.026(6) 0.065(8) -0.018(5) -0.017(6) 0.003(5)
C36 0.054(8) 0.037(7) 0.060(8) -0.009(6) 0.000(6) -0.006(6)
C37 0.022(5) 0.035(6) 0.044(6) -0.006(5) -0.001(5) -0.012(5)
C38 0.031(6) 0.035(6) 0.025(5) 0.004(4) 0.004(4) -0.007(5)
C39 0.036(6) 0.032(6) 0.052(7) -0.013(5) 0.001(5) -0.013(5)
C40 0.059(8) 0.036(7) 0.050(7) -0.002(5) -0.018(6) -0.014(6)
C41 0.020(5) 0.035(6) 0.043(6) -0.005(5) -0.006(4) 0.001(5)
C42 0.028(6) 0.036(6) 0.038(6) -0.004(5) -0.001(5) 0.002(5)
C43 0.039(7) 0.037(6) 0.047(7) 0.007(5) 0.009(5) 0.001(5)
C44 0.054(8) 0.054(8) 0.048(8) -0.007(6) 0.011(6) -0.002(6)
N8 0.020(4) 0.029(5) 0.032(5) 0.002(4) -0.006(3) 0.000(4)
C45 0.013(5) 0.035(6) 0.040(6) 0.003(5) -0.002(4) 0.003(4)
C46 0.029(6) 0.038(6) 0.035(6) -0.006(5) 0.000(5) -0.004(5)
C47 0.038(7) 0.051(7) 0.043(7) -0.005(6) -0.003(5) -0.015(6)
C48 0.061(9) 0.094(11) 0.045(8) -0.007(7) -0.022(7) -0.015(8)
C49 0.030(6) 0.033(6) 0.030(6) -0.004(4) 0.002(4) -0.007(5)
C50 0.035(7) 0.040(7) 0.069(9) -0.009(6) 0.015(6) -0.013(5)
C51 0.046(7) 0.057(8) 0.050(8) -0.005(6) 0.003(6) -0.003(6)
C52 0.086(11) 0.045(8) 0.049(8) 0.000(6) 0.010(7) -0.009(7)
C53 0.021(5) 0.036(6) 0.024(5) -0.005(4) 0.004(4) -0.003(4)
C54 0.019(5) 0.051(7) 0.030(6) -0.002(5) -0.008(4) 0.001(5)
C55 0.036(6) 0.033(6) 0.039(6) -0.001(5) -0.002(5) -0.001(5)
C56 0.056(8) 0.048(7) 0.035(6) -0.006(5) 0.001(6) -0.009(6)
C57 0.017(5) 0.023(5) 0.044(6) -0.006(4) 0.003(4) 0.002(4)
C58 0.027(6) 0.027(6) 0.052(7) 0.001(5) -0.003(5) -0.003(5)
C59 0.030(6) 0.036(6) 0.045(7) -0.001(5) 0.012(5) -0.009(5)
C60 0.046(7) 0.042(7) 0.055(8) 0.025(6) 0.000(6) 0.006(6)
Cl1 0.0250(13) 0.0278(13) 0.0436(15) 0.0025(11) -0.0011(11) -0.0003(10)
Cl2 0.0277(13) 0.0253(13) 0.0370(14) -0.0032(10) -0.0020(10) -0.0029(10)

loop_
_atom_type_symbol
_atom_type_description
_atom_type_scat_dispersion_real
_atom_type_scat_dispersion_imag
_atom_type_scat_source
C C 0.0033 0.0016 'International Tables Vol C Tables 4.2.6.8 and 6.1.1.4'
H H 0.0000 0.0000 'International Tables Vol C Tables 4.2.6.8 and 6.1.1.4'
N N 0.0061 0.0033 'International Tables Vol C Tables 4.2.6.8 and 6.1.1.4'
O O 0.0106 0.0060 'International Tables Vol C Tables 4.2.6.8 and 6.1.1.4'
Cl Cl 0.1484 0.1585 'International Tables Vol C Tables 4.2.6.8 and 6.1.1.4'

loop_
_geom_angle_atom_site_label_1
_geom_angle_atom_site_label_2
_geom_angle_atom_site_label_3
_geom_angle
_geom_angle_site_symmetry_1
_geom_angle_site_symmetry_3
_geom_angle_publ_flag
C8 N1 C1 109.0(9) . . ?
C9 N2 C7 126.1(8) . . ?
C13 N3 C12 116.6(9) . . ?
C2 C1 N1 109.5(9) . . ?
C1 C2 C3 107.7(9) . . ?
C4 C3 C8 120.2(9) . . ?
C4 C3 C2 134.2(9) . . ?
C8 C3 C2 105.5(9) . . ?
C5 C4 C3 118.1(9) . . ?
C4 C5 C6 122.1(9) . . ?
C7 C6 C5 121.2(10) . . ?
C6 C7 N2 124.3(9) . . ?
C6 C7 C8 117.2(9) . . ?
N2 C7 C8 118.4(8) . . ?
N1 C8 C3 108.4(9) . . ?
N1 C8 C7 130.5(9) . . ?
C3 C8 C7 121.1(9) . . ?
O1 C9 N2 125.0(9) . . ?
O1 C9 C10 119.3(9) . . ?
N2 C9 C10 115.7(8) . . ?
C11 C10 C14 117.7(9) . . ?
C11 C10 C9 119.6(9) . . ?
C14 C10 C9 122.5(9) . . ?
C10 C11 C12 120.4(9) . . ?
N3 C12 C11 122.3(9) . . ?
N3 C12 C12 115.0(11) . 2_446 ?
C11 C12 C12 122.7(11) . 2_446 ?
N3 C13 C14 125.2(10) . . ?
C13 C14 C10 117.8(10) . . ?
C15 N4 C22 108.7(9) . . ?
C23 N5 C21 126.7(8) . . ?
C27 N6 C26 116.1(8) . . ?
N4 C15 C16 109.6(9) . . ?
C15 C16 C17 108.2(9) . . ?
C18 C17 C16 134.7(10) . . ?
C18 C17 C22 120.2(9) . . ?
C16 C17 C22 105.1(9) . . ?
C17 C18 C19 119.5(9) . . ?
C18 C19 C20 120.9(9) . . ?
C21 C20 C19 120.3(9) . . ?
C20 C21 C22 118.2(9) . . ?
C20 C21 N5 123.0(8) . . ?
C22 C21 N5 118.7(8) . . ?
N4 C22 C21 130.8(9) . . ?
N4 C22 C17 108.4(8) . . ?
C21 C22 C17 120.9(9) . . ?
O2 C23 N5 124.4(9) . . ?
O2 C23 C24 120.0(8) . . ?
N5 C23 C24 115.7(8) . . ?
C25 C24 C28 117.5(9) . . ?
C25 C24 C23 123.9(9) . . ?
C28 C24 C23 118.3(9) . . ?
C24 C25 C26 120.0(9) . . ?
N6 C26 C25 124.2(9) . . ?
N6 C27 C28 123.0(8) . . ?
N6 C27 C27 115.7(10) . 2_455 ?
C28 C27 C27 121.3(11) . 2_455 ?
C24 C28 C27 119.2(9) . . ?
C41 N7 C37 112.1(7) . . ?
C41 N7 C33 111.1(8) . . ?
C37 N7 C33 105.3(7) . . ?
C41 N7 C29 107.0(7) . . ?
C37 N7 C29 111.0(7) . . ?
C33 N7 C29 110.5(7) . . ?
C30 C29 N7 115.3(8) . . ?
C29 C30 C31 108.6(9) . . ?
C30 C31 C32 112.6(10) . . ?
C34 C33 N7 117.1(8) . . ?
C33 C34 C35 111.3(8) . . ?
C36 C35 C34 114.2(10) . . ?
C38 C37 N7 117.6(8) . . ?
C37 C38 C39 109.4(8) . . ?
C40 C39 C38 114.1(9) . . ?
C42 C41 N7 117.0(8) . . ?
C41 C42 C43 110.0(9) . . ?
C44 C43 C42 113.6(10) . . ?
C45 N8 C57 112.7(8) . . ?
C45 N8 C49 111.6(7) . . ?
C57 N8 C49 105.5(7) . . ?
C45 N8 C53 104.8(7) . . ?
C57 N8 C53 111.1(7) . . ?
C49 N8 C53 111.3(7) . . ?
N8 C45 C46 116.9(8) . . ?
C45 C46 C47 109.7(8) . . ?
C48 C47 C46 112.0(10) . . ?
C50 C49 N8 116.3(8) . . ?
C51 C50 C49 111.0(10) . . ?
C52 C51 C50 114.5(11) . . ?
C54 C53 N8 115.6(8) . . ?
C55 C54 C53 109.3(8) . . ?
C56 C55 C54 112.6(9) . . ?
N8 C57 C58 115.9(7) . . ?
C59 C58 C57 107.2(8) . . ?
C60 C59 C58 112.8(9) . . ?

loop_
_geom_bond_atom_site_label_1
_geom_bond_atom_site_label_2
_geom_bond_distance
_geom_bond_site_symmetry_2
_geom_bond_publ_flag
O1 C9 1.216(11) . ?
N1 C8 1.361(12) . ?
N1 C1 1.377(12) . ?
N2 C9 1.347(12) . ?
N2 C7 1.409(11) . ?
N3 C13 1.330(13) . ?
N3 C12 1.366(13) . ?
C1 C2 1.354(15) . ?
C2 C3 1.438(15) . ?
C3 C4 1.406(14) . ?
C3 C8 1.415(13) . ?
C4 C5 1.376(14) . ?
C5 C6 1.403(13) . ?
C6 C7 1.391(14) . ?
C7 C8 1.418(13) . ?
C9 C10 1.518(13) . ?
C10 C11 1.368(13) . ?
C10 C14 1.422(14) . ?
C11 C12 1.375(13) . ?
C12 C12 1.485(19) 2_446 ?
C13 C14 1.365(14) . ?
O2 C23 1.232(11) . ?
N4 C15 1.363(12) . ?
N4 C22 1.371(12) . ?
N5 C23 1.366(11) . ?
N5 C21 1.428(12) . ?
N6 C27 1.334(12) . ?
N6 C26 1.350(12) . ?
C15 C16 1.370(15) . ?
C16 C17 1.420(14) . ?
C17 C18 1.368(14) . ?
C17 C22 1.430(14) . ?
C18 C19 1.385(14) . ?
C19 C20 1.442(14) . ?
C20 C21 1.373(13) . ?
C21 C22 1.417(13) . ?
C23 C24 1.514(13) . ?
C24 C25 1.366(14) . ?
C24 C28 1.391(13) . ?
C25 C26 1.366(14) . ?
C27 C28 1.401(13) . ?
C27 C27 1.487(17) 2_455 ?
N7 C41 1.499(12) . ?
N7 C37 1.508(12) . ?
N7 C33 1.538(12) . ?
N7 C29 1.545(12) . ?
C29 C30 1.514(14) . ?
C30 C31 1.543(15) . ?
C31 C32 1.556(17) . ?
C33 C34 1.509(13) . ?
C34 C35 1.535(14) . ?
C35 C36 1.513(16) . ?
C37 C38 1.503(14) . ?
C38 C39 1.517(14) . ?
C39 C40 1.508(14) . ?
C41 C42 1.497(14) . ?
C42 C43 1.558(14) . ?
C43 C44 1.492(16) . ?
N8 C45 1.497(11) . ?
N8 C57 1.518(12) . ?
N8 C49 1.533(12) . ?
N8 C53 1.534(12) . ?
C45 C46 1.523(14) . ?
C46 C47 1.540(15) . ?
C47 C48 1.469(16) . ?
C49 C50 1.519(15) . ?
C50 C51 1.511(16) . ?
C51 C52 1.456(16) . ?
C53 C54 1.532(13) . ?
C54 C55 1.518(14) . ?
C55 C56 1.497(15) . ?
C57 C58 1.550(13) . ?
C58 C59 1.541(14) . ?
C59 C60 1.498(15) . ?

loop_
_geom_hbond_atom_site_label_D
_geom_hbond_atom_site_label_H
_geom_hbond_atom_site_label_A
_geom_hbond_distance_DH
_geom_hbond_distance_HA
_geom_hbond_distance_DA
_geom_hbond_angle_DHA
_geom_hbond_site_symmetry_A
N1 H901 Cl1 0.88 2.21 3.083(9) 168.7 .
N2 H902 Cl1 0.88 2.42 3.249(8) 157.3 .
N4 H904 Cl2 0.88 2.21 3.063(9) 163.9 .
N5 H905 Cl2 0.88 2.45 3.315(8) 168.8 .
